data_7042971
loop_
_publ_author_name
'Chile, L.-E.'
'Ebrahimi, T.'
'Wong, A.'
'Aluthge, D. C.'
'Hatzikiriakos, S. G.'
'Mehrkhodavandi, P.'

_publ_section_title
;
 Impact of aryloxy initiators on the living and immortal polymerization of
 lactide.
;
_journal_name_full 'Dalton transactions (Cambridge, England : 2003)'
_journal_paper_doi 10.1039/c7dt00990a
_journal_year 2017
_chemical_formula_moiety 'C53 H85 Cl3 In2 N4 O3, C7 H8'
_chemical_formula_sum 'C60 H93 Cl3 In2 N4 O3'
_chemical_formula_weight 1254.37
_space_group_crystal_system monoclinic
_space_group_IT_number 14
_space_group_name_Hall '-P 2ybc'
_space_group_name_H-M_alt 'P 1 21/c 1'
_symmetry_space_group_name_Hall '-P 2ybc'
_symmetry_space_group_name_H-M 'P 1 21/c 1'
_atom_sites_solution_hydrogens geom
_atom_sites_solution_primary dual
_audit_creation_date 2017-04-26
_audit_creation_method
;
Olex2 1.2
(compiled 2017.03.28 svn.r3405 for OlexSys, GUI svn.r5335)
;
_audit_update_record
;
2017-05-01 deposited with the CCDC.
2017-05-02 downloaded from the CCDC.
;
_cell_angle_alpha 90
_cell_angle_beta 110.389(4)
_cell_angle_gamma 90
_cell_formula_units_Z 4
_cell_length_a 18.461(5)
_cell_length_b 20.588(5)
_cell_length_c 19.118(5)
_cell_measurement_reflns_used 4250
_cell_measurement_temperature 90(2)
_cell_measurement_theta_max 22.23
_cell_measurement_theta_min 2.27
_cell_volume 6811(3)
_computing_cell_refinement 'SAINT v8.34A (Bruker, 2013)'
_computing_data_reduction 'SAINT v8.34A (Bruker, 2013)'
_computing_molecular_graphics 'Olex2 (Dolomanov et al., 2009)'
_computing_publication_material 'Olex2 (Dolomanov et al., 2009)'
_computing_structure_refinement 'XL (Sheldrick, 2008)'
_computing_structure_solution 'XT (Sheldrick, 2015)'
_diffrn_ambient_temperature 90(2)
_diffrn_detector 'Bruker APEX2 area detector'
_diffrn_detector_area_resol_mean 7.9
_diffrn_detector_type 'CCD area detector'
_diffrn_measured_fraction_theta_full 0.985
_diffrn_measured_fraction_theta_max 0.985
_diffrn_measurement_device 'Bruker D8 Kappa diffractometer'
_diffrn_measurement_device_type 'Bruker APEX-II CCD'
_diffrn_measurement_method '\f and \w scans'
_diffrn_radiation_monochromator 'TRIUMPH curved-crystal'
_diffrn_radiation_probe x-ray
_diffrn_radiation_type MoK\a
_diffrn_radiation_wavelength 0.71073
_diffrn_reflns_av_R_equivalents 0.1479
_diffrn_reflns_av_unetI/netI 0.1410
_diffrn_reflns_Laue_measured_fraction_full 0.985
_diffrn_reflns_Laue_measured_fraction_max 0.985
_diffrn_reflns_limit_h_max 19
_diffrn_reflns_limit_h_min -19
_diffrn_reflns_limit_k_max 22
_diffrn_reflns_limit_k_min -22
_diffrn_reflns_limit_l_max 20
_diffrn_reflns_limit_l_min -20
_diffrn_reflns_number 30942
_diffrn_reflns_point_group_measured_fraction_full 0.985
_diffrn_reflns_point_group_measured_fraction_max 0.985
_diffrn_reflns_theta_full 22.584
_diffrn_reflns_theta_max 22.584
_diffrn_reflns_theta_min 1.506
_diffrn_source 'sealed X-ray tube'
_diffrn_standards_number 0
_exptl_absorpt_coefficient_mu 0.835
_exptl_absorpt_correction_T_max 0.974
_exptl_absorpt_correction_T_min 0.701
_exptl_absorpt_correction_type multi-scan
_exptl_absorpt_process_details
'SADABS-2014/5 (Bruker,2014/5) was used for absorption correction. wR2(int) was 0.0795 before and 0.0590 after correction. The Ratio of minimum to maximum transmission is 0.7201. The \l/2 correction factor is 0.00150.'
_exptl_crystal_colour colourless
_exptl_crystal_colour_primary colourless
_exptl_crystal_density_diffrn 1.223
_exptl_crystal_description NEEDLE
_exptl_crystal_F_000 2616
_exptl_crystal_size_max 0.339
_exptl_crystal_size_mid 0.042
_exptl_crystal_size_min 0.032
_refine_diff_density_max 1.575
_refine_diff_density_min -1.173
_refine_diff_density_rms 0.138
_refine_ls_extinction_method none
_refine_ls_goodness_of_fit_ref 1.045
_refine_ls_hydrogen_treatment constr
_refine_ls_matrix_type full
_refine_ls_number_parameters 667
_refine_ls_number_reflns 8863
_refine_ls_number_restraints 1089
_refine_ls_restrained_S_all 0.998
_refine_ls_R_factor_all 0.1846
_refine_ls_R_factor_gt 0.0882
_refine_ls_shift/su_max 0.000
_refine_ls_shift/su_mean 0.000
_refine_ls_structure_factor_coef Fsqd
_refine_ls_weighting_details 'w=1/[\s^2^(Fo^2^)+(0.0895P)^2^+73.0660P] where P=(Fo^2^+2Fc^2^)/3'
_refine_ls_weighting_scheme calc
_refine_ls_wR_factor_gt 0.2034
_refine_ls_wR_factor_ref 0.2556
_reflns_Friedel_coverage 0.000
_reflns_number_gt 4263
_reflns_number_total 8863
_reflns_threshold_expression 'I > 2\s(I)'
_cod_data_source_file c7dt00990a2.cif
_cod_data_source_block pm166_sq_2
_cod_database_code 7042971
_shelx_shelxl_version_number 2014/7
_shelx_space_group_comment
;
The symmetry employed for this shelxl refinement is uniquely defined
by the following loop, which should always be used as a source of
symmetry information in preference to the above space-group names.
They are only intended as comments.
;
_shelx_estimated_absorpt_t_max 0.974
_shelx_estimated_absorpt_t_min 0.765
_olex2_refinement_description
;
1. Fixed Uiso
 At 1.2 times of:
  All C(H) groups, All C(H,H) groups, All N(H) groups
 At 1.5 times of:
  All C(H,H,H) groups
2. Uiso/Uaniso restraints and constraints
All non-hydrogen atoms have similar U: within 2A with sigma of 0.04 and sigma
for terminal atoms of 0.08
3. Rigid body (RIGU) restrains
 All non-hydrogen atoms
 with sigma for 1-2 distances of 0.004 and sigma for 1-3 distances of 0.004
4.a Ternary CH refined with riding coordinates:
 N2(H2), N4(H4), C1(H1), C6(H6), C24(H24), C29(H29)
4.b Secondary CH2 refined with riding coordinates:
 C2(H2A,H2B), C3(H3A,H3B), C4(H4A,H4B), C5(H5A,H5B), C9(H9A,H9B), C25(H25A,
 H25B), C26(H26A,H26B), C27(H27A,H27B), C28(H28A,H28B), C32(H32A,H32B)
4.c Aromatic/amide H refined with riding coordinates:
 C11(H11), C13(H13), C34(H34), C36(H36), C48(H48), C49(H49), C51(H51),
 C52(H52), C55(H55), C56(H56), C57(H57), C58(H58), C59(H59)
4.d Idealised Me refined as rotating group:
 C7(H7A,H7B,H7C), C8(H8A,H8B,H8C), C17(H17A,H17B,H17C), C18(H18A,H18B,H18C),
 C19(H19A,H19B,H19C), C21(H21A,H21B,H21C), C22(H22A,H22B,H22C), C23(H23A,H23B,
 H23C), C30(H30A,H30B,H30C), C31(H31A,H31B,H31C), C40(H40A,H40B,H40C), C41(H41A,
 H41B,H41C), C42(H42A,H42B,H42C), C44(H44A,H44B,H44C), C45(H45A,H45B,H45C),
 C46(H46A,H46B,H46C), C53(H53A,H53B,H53C), C60(H60A,H60B,H60C)
;
_platon_squeeze_void_probe_radius 1.20
_olex2_submission_special_instructions 'No special instructions were received'

loop_
_space_group_symop_operation_xyz
'x, y, z'
'-x, y+1/2, -z+1/2'
'-x, -y, -z'
'x, -y-1/2, z-1/2'

loop_
_atom_site_label
_atom_site_type_symbol
_atom_site_fract_x
_atom_site_fract_y
_atom_site_fract_z
_atom_site_U_iso_or_equiv
_atom_site_adp_type
_atom_site_occupancy
_atom_site_site_symmetry_order
_atom_site_calc_flag
_atom_site_refinement_flags_posn
_atom_site_refinement_flags_adp
_atom_site_disorder_assembly
_atom_site_disorder_group
In1 In 0.78716(6) 0.51604(6) 0.60467(8) 0.0454(4) Uani 1 1 d . U . .
In2 In 0.71173(6) 0.54300(5) 0.40247(7) 0.0428(4) Uani 1 1 d . U . .
Cl1 Cl 0.66314(19) 0.52496(18) 0.6210(2) 0.0432(11) Uani 1 1 d . U . .
Cl2 Cl 0.8401(2) 0.54653(19) 0.3952(2) 0.0456(11) Uani 1 1 d . U . .
Cl3 Cl 0.7564(2) 0.6194(2) 0.5198(2) 0.0481(11) Uani 1 1 d . U . .
O1 O 0.8161(5) 0.4276(5) 0.6600(6) 0.051(3) Uani 1 1 d . U . .
O2 O 0.6702(6) 0.4746(5) 0.3189(7) 0.051(3) Uani 1 1 d . U . .
O3 O 0.7388(5) 0.4727(5) 0.4929(6) 0.045(2) Uani 1 1 d . U . .
N1 N 0.8570(7) 0.5891(7) 0.6991(8) 0.055(3) Uani 1 1 d . U . .
N2 N 0.9056(6) 0.5167(6) 0.5928(7) 0.037(3) Uani 1 1 d . U . .
H2 H 0.8976 0.5332 0.5426 0.045 Uiso 1 1 calc R . . .
N3 N 0.6677(7) 0.6401(6) 0.3375(7) 0.043(3) Uani 1 1 d . U . .
N4 N 0.5921(6) 0.5502(6) 0.4103(7) 0.033(2) Uani 1 1 d . U . .
H4 H 0.5970 0.5559 0.4626 0.039 Uiso 1 1 calc R . . .
C1 C 0.9211(9) 0.6147(8) 0.6734(11) 0.061(4) Uani 1 1 d . U . .
H1 H 0.8971 0.6443 0.6316 0.073 Uiso 1 1 calc R . . .
C2 C 0.9830(9) 0.6539(9) 0.7341(12) 0.075(5) Uani 1 1 d . U . .
H2A H 1.0104 0.6258 0.7756 0.089 Uiso 1 1 calc R . . .
H2B H 0.9587 0.6884 0.7526 0.089 Uiso 1 1 calc R . . .
C3 C 1.0402(10) 0.6832(10) 0.6992(14) 0.088(5) Uani 1 1 d . U . .
H3A H 1.0128 0.7131 0.6597 0.106 Uiso 1 1 calc R . . .
H3B H 1.0801 0.7074 0.7370 0.106 Uiso 1 1 calc R . . .
C4 C 1.0775(10) 0.6300(9) 0.6677(14) 0.090(5) Uani 1 1 d . U . .
H4A H 1.1114 0.6496 0.6447 0.108 Uiso 1 1 calc R . . .
H4B H 1.1085 0.6022 0.7080 0.108 Uiso 1 1 calc R . . .
C5 C 1.0173(9) 0.5899(9) 0.6109(12) 0.078(5) Uani 1 1 d . U . .
H5A H 1.0421 0.5553 0.5932 0.093 Uiso 1 1 calc R . . .
H5B H 0.9890 0.6169 0.5686 0.093 Uiso 1 1 calc R . . .
C6 C 0.9621(9) 0.5611(8) 0.6450(12) 0.064(4) Uani 1 1 d . U . .
H6 H 0.9927 0.5354 0.6883 0.076 Uiso 1 1 calc R . . .
C7 C 0.8879(10) 0.5524(8) 0.7705(10) 0.064(4) Uani 1 1 d . U . .
H7A H 0.8457 0.5363 0.7840 0.096 Uiso 1 1 calc GR . . .
H7B H 0.9194 0.5806 0.8091 0.096 Uiso 1 1 calc GR . . .
H7C H 0.9185 0.5165 0.7645 0.096 Uiso 1 1 calc GR . . .
C8 C 0.8101(9) 0.6422(8) 0.7071(11) 0.060(4) Uani 1 1 d . U . .
H8A H 0.7951 0.6684 0.6628 0.090 Uiso 1 1 calc GR . . .
H8B H 0.8390 0.6681 0.7493 0.090 Uiso 1 1 calc GR . . .
H8C H 0.7647 0.6255 0.7145 0.090 Uiso 1 1 calc GR . . .
C9 C 0.9328(8) 0.4485(7) 0.5941(9) 0.045(3) Uani 1 1 d . U . .
H9A H 0.8940 0.4233 0.5564 0.055 Uiso 1 1 calc R . . .
H9B H 0.9800 0.4478 0.5826 0.055 Uiso 1 1 calc R . . .
C10 C 0.9471(8) 0.4194(7) 0.6678(9) 0.045(3) Uani 1 1 d . U . .
C11 C 1.0231(8) 0.4024(7) 0.7141(9) 0.044(4) Uani 1 1 d . U . .
H11 H 1.0633 0.4107 0.6966 0.053 Uiso 1 1 calc R . . .
C12 C 1.0410(9) 0.3743(8) 0.7839(10) 0.048(4) Uani 1 1 d . U . .
C13 C 0.9782(8) 0.3600(7) 0.8060(10) 0.045(4) Uani 1 1 d . U . .
H13 H 0.9883 0.3394 0.8517 0.054 Uiso 1 1 calc R . . .
C14 C 0.9033(9) 0.3742(8) 0.7654(10) 0.048(3) Uani 1 1 d . U . .
C15 C 0.8884(8) 0.4062(7) 0.6983(10) 0.044(4) Uani 1 1 d . U . .
C16 C 1.1263(9) 0.3635(9) 0.8356(11) 0.061(4) Uani 1 1 d . U . .
C17 C 1.1778(10) 0.3517(11) 0.7919(12) 0.090(6) Uani 1 1 d . U . .
H17A H 1.1568 0.3174 0.7566 0.135 Uiso 1 1 calc GR . . .
H17B H 1.2282 0.3395 0.8251 0.135 Uiso 1 1 calc GR . . .
H17C H 1.1816 0.3907 0.7657 0.135 Uiso 1 1 calc GR . . .
C18 C 1.1539(12) 0.4244(10) 0.8815(13) 0.098(6) Uani 1 1 d . U . .
H18A H 1.1572 0.4593 0.8495 0.147 Uiso 1 1 calc GR . . .
H18B H 1.2040 0.4168 0.9184 0.147 Uiso 1 1 calc GR . . .
H18C H 1.1181 0.4358 0.9058 0.147 Uiso 1 1 calc GR . . .
C19 C 1.1325(10) 0.3068(9) 0.8872(11) 0.066(5) Uani 1 1 d . U . .
H19A H 1.1128 0.3191 0.9257 0.099 Uiso 1 1 calc GR . . .
H19B H 1.1856 0.2941 0.9095 0.099 Uiso 1 1 calc GR . . .
H19C H 1.1029 0.2710 0.8595 0.099 Uiso 1 1 calc GR . . .
C20 C 0.8372(9) 0.3519(8) 0.7929(11) 0.055(4) Uani 1 1 d . U . .
C21 C 0.8666(10) 0.3168(9) 0.8664(10) 0.064(4) Uani 1 1 d . U . .
H21A H 0.8244 0.3084 0.8835 0.097 Uiso 1 1 calc GR . . .
H21B H 0.9045 0.3432 0.9024 0.097 Uiso 1 1 calc GR . . .
H21C H 0.8898 0.2765 0.8603 0.097 Uiso 1 1 calc GR . . .
C22 C 0.7812(9) 0.3078(8) 0.7317(10) 0.059(4) Uani 1 1 d . U . .
H22A H 0.7626 0.3311 0.6854 0.089 Uiso 1 1 calc GR . . .
H22B H 0.7384 0.2955 0.7463 0.089 Uiso 1 1 calc GR . . .
H22C H 0.8082 0.2695 0.7257 0.089 Uiso 1 1 calc GR . . .
C23 C 0.7885(10) 0.4118(9) 0.8019(12) 0.076(5) Uani 1 1 d . U . .
H23A H 0.7649 0.4324 0.7543 0.114 Uiso 1 1 calc GR . . .
H23B H 0.8218 0.4422 0.8364 0.114 Uiso 1 1 calc GR . . .
H23C H 0.7491 0.3974 0.8204 0.114 Uiso 1 1 calc GR . . .
C24 C 0.6018(8) 0.6634(8) 0.3652(9) 0.046(3) Uani 1 1 d . U . .
H24 H 0.6255 0.6793 0.4165 0.056 Uiso 1 1 calc R . . .
C25 C 0.5542(10) 0.7186(9) 0.3173(10) 0.064(4) Uani 1 1 d . U . .
H25A H 0.5271 0.7033 0.2669 0.077 Uiso 1 1 calc R . . .
H25B H 0.5879 0.7541 0.3149 0.077 Uiso 1 1 calc R . . .
C26 C 0.4961(10) 0.7421(9) 0.3527(12) 0.071(5) Uani 1 1 d . U . .
H26A H 0.5234 0.7569 0.4032 0.085 Uiso 1 1 calc R . . .
H26B H 0.4665 0.7782 0.3242 0.085 Uiso 1 1 calc R . . .
C27 C 0.4421(10) 0.6869(9) 0.3537(12) 0.075(5) Uani 1 1 d . U . .
H27A H 0.4133 0.6736 0.3029 0.089 Uiso 1 1 calc R . . .
H27B H 0.4054 0.7019 0.3762 0.089 Uiso 1 1 calc R . . .
C28 C 0.4866(8) 0.6294(8) 0.3972(10) 0.057(4) Uani 1 1 d . U . .
H28A H 0.4513 0.5938 0.3944 0.069 Uiso 1 1 calc R . . .
H28B H 0.5111 0.6413 0.4493 0.069 Uiso 1 1 calc R . . .
C29 C 0.5488(8) 0.6074(8) 0.3655(9) 0.046(3) Uani 1 1 d . U . .
H29 H 0.5228 0.5931 0.3138 0.055 Uiso 1 1 calc R . . .
C30 C 0.7269(9) 0.6904(8) 0.3555(10) 0.057(4) Uani 1 1 d . U . .
H30A H 0.7352 0.7068 0.4047 0.085 Uiso 1 1 calc GR . . .
H30B H 0.7103 0.7251 0.3200 0.085 Uiso 1 1 calc GR . . .
H30C H 0.7742 0.6723 0.3539 0.085 Uiso 1 1 calc GR . . .
C31 C 0.6392(10) 0.6247(8) 0.2591(9) 0.055(4) Uani 1 1 d . U . .
H31A H 0.6808 0.6084 0.2449 0.083 Uiso 1 1 calc GR . . .
H31B H 0.6185 0.6632 0.2309 0.083 Uiso 1 1 calc GR . . .
H31C H 0.5994 0.5924 0.2492 0.083 Uiso 1 1 calc GR . . .
C32 C 0.5511(8) 0.4883(7) 0.3820(8) 0.039(3) Uani 1 1 d . U . .
H32A H 0.5018 0.4893 0.3896 0.047 Uiso 1 1 calc R . . .
H32B H 0.5811 0.4531 0.4121 0.047 Uiso 1 1 calc R . . .
C33 C 0.5363(8) 0.4728(7) 0.3021(9) 0.041(3) Uani 1 1 d . U . .
C34 C 0.4609(9) 0.4653(8) 0.2537(9) 0.047(4) Uani 1 1 d . U . .
H34 H 0.4210 0.4734 0.2716 0.056 Uiso 1 1 calc R . . .
C35 C 0.4420(9) 0.4462(8) 0.1802(9) 0.050(4) Uani 1 1 d . U . .
C36 C 0.5049(9) 0.4343(8) 0.1566(10) 0.055(4) Uani 1 1 d . U . .
H36 H 0.4941 0.4208 0.1076 0.066 Uiso 1 1 calc R . . .
C37 C 0.5817(9) 0.4414(8) 0.2013(10) 0.050(4) Uani 1 1 d . U . .
C38 C 0.5979(9) 0.4631(8) 0.2762(10) 0.051(4) Uani 1 1 d . U . .
C39 C 0.3589(10) 0.4390(10) 0.1260(11) 0.066(4) Uani 1 1 d . U . .
C40 C 0.3282(14) 0.5025(11) 0.0877(13) 0.107(7) Uani 1 1 d . U . .
H40A H 0.3379 0.5364 0.1243 0.160 Uiso 1 1 calc GR . . .
H40B H 0.2736 0.4988 0.0615 0.160 Uiso 1 1 calc GR . . .
H40C H 0.3537 0.5126 0.0530 0.160 Uiso 1 1 calc GR . . .
C41 C 0.3029(11) 0.4247(12) 0.1674(12) 0.094(6) Uani 1 1 d . U . .
H41A H 0.3187 0.3857 0.1962 0.141 Uiso 1 1 calc GR . . .
H41B H 0.2517 0.4192 0.1318 0.141 Uiso 1 1 calc GR . . .
H41C H 0.3034 0.4603 0.1999 0.141 Uiso 1 1 calc GR . . .
C42 C 0.3463(13) 0.3844(11) 0.0700(13) 0.101(6) Uani 1 1 d . U . .
H42A H 0.3791 0.3908 0.0412 0.152 Uiso 1 1 calc GR . . .
H42B H 0.2933 0.3842 0.0374 0.152 Uiso 1 1 calc GR . . .
H42C H 0.3585 0.3437 0.0959 0.152 Uiso 1 1 calc GR . . .
C43 C 0.6481(11) 0.4231(9) 0.1723(12) 0.070(4) Uani 1 1 d . U . .
C44 C 0.6162(11) 0.4002(10) 0.0923(11) 0.083(5) Uani 1 1 d . U . .
H44A H 0.5870 0.3611 0.0893 0.125 Uiso 1 1 calc GR . . .
H44B H 0.6582 0.3917 0.0747 0.125 Uiso 1 1 calc GR . . .
H44C H 0.5834 0.4332 0.0619 0.125 Uiso 1 1 calc GR . . .
C45 C 0.6958(10) 0.3680(9) 0.2227(12) 0.079(5) Uani 1 1 d . U . .
H45A H 0.7183 0.3836 0.2730 0.119 Uiso 1 1 calc GR . . .
H45B H 0.7361 0.3546 0.2049 0.119 Uiso 1 1 calc GR . . .
H45C H 0.6626 0.3318 0.2214 0.119 Uiso 1 1 calc GR . . .
C46 C 0.6978(11) 0.4815(9) 0.1745(12) 0.086(6) Uani 1 1 d . U . .
H46A H 0.6657 0.5173 0.1501 0.129 Uiso 1 1 calc GR . . .
H46B H 0.7334 0.4717 0.1495 0.129 Uiso 1 1 calc GR . . .
H46C H 0.7261 0.4928 0.2255 0.129 Uiso 1 1 calc GR . . .
C47 C 0.7319(8) 0.4087(8) 0.4847(10) 0.047(3) Uani 1 1 d . U . .
C48 C 0.7672(10) 0.3758(8) 0.4413(12) 0.067(5) Uani 1 1 d . U . .
H48 H 0.7932 0.3987 0.4153 0.080 Uiso 1 1 calc R . . .
C49 C 0.7633(11) 0.3108(9) 0.4374(14) 0.090(6) Uani 1 1 d . U . .
H49 H 0.7910 0.2904 0.4114 0.108 Uiso 1 1 calc R . . .
C50 C 0.7216(12) 0.2706(9) 0.4687(15) 0.092(6) Uani 1 1 d . U . .
C51 C 0.6886(10) 0.3056(9) 0.5126(12) 0.070(5) Uani 1 1 d . U . .
H51 H 0.6622 0.2823 0.5380 0.084 Uiso 1 1 calc R . . .
C52 C 0.6923(8) 0.3705(8) 0.5208(10) 0.055(4) Uani 1 1 d . U . .
H52 H 0.6685 0.3905 0.5507 0.066 Uiso 1 1 calc R . . .
C53 C 0.7157(13) 0.1984(9) 0.4608(16) 0.112(9) Uani 1 1 d . U . .
H53A H 0.7030 0.1869 0.4092 0.168 Uiso 1 1 calc GR . . .
H53B H 0.6761 0.1829 0.4783 0.168 Uiso 1 1 calc GR . . .
H53C H 0.7643 0.1791 0.4897 0.168 Uiso 1 1 calc GR . . .
C54 C 0.4993(14) 0.2769(14) 0.3699(14) 0.104(6) Uani 1 1 d . U A -1
C55 C 0.4456(12) 0.3112(13) 0.3759(12) 0.095(6) Uani 1 1 d . U A -1
H55 H 0.4419 0.3534 0.3575 0.114 Uiso 1 1 calc R . A -1
C56 C 0.3904(11) 0.2929(12) 0.4075(11) 0.082(5) Uani 1 1 d . U A -1
H56 H 0.3549 0.3232 0.4120 0.098 Uiso 1 1 calc R . A -1
C57 C 0.3891(13) 0.2284(12) 0.4323(11) 0.090(5) Uani 1 1 d . U A -1
H57 H 0.3511 0.2138 0.4502 0.108 Uiso 1 1 calc R . A -1
C58 C 0.4513(13) 0.1859(13) 0.4283(12) 0.097(6) Uani 1 1 d . U A -1
H58 H 0.4564 0.1432 0.4451 0.117 Uiso 1 1 calc R . A -1
C59 C 0.5017(13) 0.2133(13) 0.3981(11) 0.093(5) Uani 1 1 d . U A -1
H59 H 0.5418 0.1869 0.3959 0.111 Uiso 1 1 calc R . A -1
C60 C 0.5587(14) 0.3019(13) 0.3343(15) 0.126(9) Uani 1 1 d . U A -1
H60A H 0.5936 0.3321 0.3676 0.189 Uiso 1 1 calc GR . A -1
H60B H 0.5316 0.3231 0.2878 0.189 Uiso 1 1 calc GR . A -1
H60C H 0.5874 0.2658 0.3257 0.189 Uiso 1 1 calc GR . A -1

loop_
_atom_site_aniso_label
_atom_site_aniso_U_11
_atom_site_aniso_U_22
_atom_site_aniso_U_33
_atom_site_aniso_U_23
_atom_site_aniso_U_13
_atom_site_aniso_U_12
In1 0.0172(6) 0.0515(8) 0.0744(9) 0.0080(7) 0.0247(6) 0.0000(5)
In2 0.0198(6) 0.0511(8) 0.0677(9) -0.0003(7) 0.0280(6) 0.0026(5)
Cl1 0.0204(19) 0.043(2) 0.075(3) -0.001(2) 0.028(2) -0.0042(16)
Cl2 0.024(2) 0.053(3) 0.075(3) 0.010(2) 0.035(2) 0.0062(17)
Cl3 0.0195(19) 0.062(3) 0.064(3) 0.000(2) 0.017(2) 0.0009(17)
O1 0.027(4) 0.063(6) 0.072(6) 0.017(5) 0.028(4) 0.003(4)
O2 0.033(4) 0.056(6) 0.082(6) -0.012(5) 0.041(4) -0.002(4)
O3 0.019(4) 0.055(5) 0.070(5) 0.005(4) 0.027(4) -0.003(4)
N1 0.028(5) 0.059(6) 0.073(6) 0.007(5) 0.012(5) -0.008(4)
N2 0.013(4) 0.043(5) 0.062(6) 0.031(4) 0.020(4) 0.004(3)
N3 0.030(5) 0.051(6) 0.051(6) 0.001(4) 0.018(5) 0.013(4)
N4 0.014(4) 0.052(5) 0.036(6) -0.014(4) 0.014(4) 0.002(3)
C1 0.026(6) 0.062(7) 0.095(8) 0.017(6) 0.022(6) -0.005(5)
C2 0.028(7) 0.069(9) 0.113(10) 0.013(8) 0.007(7) -0.008(6)
C3 0.035(8) 0.073(9) 0.152(13) 0.023(9) 0.028(9) -0.006(7)
C4 0.040(8) 0.065(10) 0.167(13) 0.028(9) 0.036(8) -0.004(6)
C5 0.034(7) 0.065(9) 0.146(12) 0.028(8) 0.047(8) -0.005(6)
C6 0.026(6) 0.061(7) 0.105(9) 0.013(6) 0.025(6) -0.009(5)
C7 0.048(9) 0.061(9) 0.074(8) 0.003(7) 0.010(7) -0.012(7)
C8 0.040(8) 0.064(8) 0.083(11) 0.010(7) 0.030(8) -0.010(6)
C9 0.029(7) 0.049(6) 0.071(7) 0.026(5) 0.033(6) 0.006(5)
C10 0.032(5) 0.045(8) 0.069(7) 0.021(6) 0.034(5) 0.007(5)
C11 0.030(5) 0.047(9) 0.069(7) 0.015(6) 0.033(5) 0.006(5)
C12 0.036(5) 0.049(8) 0.069(7) 0.014(6) 0.031(5) 0.002(5)
C13 0.040(5) 0.037(8) 0.071(8) 0.013(6) 0.035(5) 0.001(5)
C14 0.036(5) 0.055(8) 0.071(7) 0.016(6) 0.040(5) 0.006(5)
C15 0.027(5) 0.048(8) 0.070(7) 0.014(6) 0.032(5) 0.002(5)
C16 0.033(6) 0.073(9) 0.081(8) 0.022(6) 0.023(5) -0.001(5)
C17 0.044(9) 0.136(15) 0.096(12) 0.033(10) 0.031(9) 0.017(9)
C18 0.080(12) 0.088(10) 0.107(12) 0.010(8) 0.010(10) -0.009(8)
C19 0.042(9) 0.078(10) 0.084(10) 0.019(8) 0.029(8) 0.007(7)
C20 0.042(6) 0.063(8) 0.083(8) 0.011(6) 0.050(6) 0.002(5)
C21 0.057(9) 0.073(10) 0.087(9) 0.014(7) 0.055(7) 0.000(8)
C22 0.038(7) 0.075(10) 0.086(10) 0.012(7) 0.049(7) 0.003(6)
C23 0.072(10) 0.072(9) 0.122(14) 0.021(8) 0.084(10) 0.014(7)
C24 0.027(5) 0.066(6) 0.048(8) -0.010(5) 0.016(5) 0.010(4)
C25 0.041(7) 0.078(8) 0.069(10) -0.003(7) 0.015(7) 0.019(6)
C26 0.042(8) 0.079(9) 0.091(12) -0.019(8) 0.022(8) 0.015(6)
C27 0.041(7) 0.078(9) 0.104(12) -0.025(8) 0.025(8) 0.015(6)
C28 0.025(6) 0.073(8) 0.080(10) -0.027(7) 0.025(7) 0.005(5)
C29 0.024(5) 0.064(6) 0.051(8) -0.013(5) 0.016(5) 0.009(4)
C30 0.045(7) 0.067(8) 0.070(10) -0.010(7) 0.035(7) 0.002(6)
C31 0.053(9) 0.064(10) 0.053(6) -0.005(6) 0.024(6) 0.020(7)
C32 0.016(6) 0.061(7) 0.050(6) -0.013(5) 0.025(5) -0.004(5)
C33 0.032(5) 0.051(9) 0.050(6) -0.007(5) 0.029(4) -0.006(5)
C34 0.033(5) 0.062(10) 0.055(6) -0.012(6) 0.028(5) -0.003(5)
C35 0.049(5) 0.056(9) 0.053(6) -0.010(6) 0.029(5) 0.003(5)
C36 0.056(5) 0.053(10) 0.074(8) -0.017(7) 0.043(5) -0.005(5)
C37 0.049(5) 0.056(9) 0.067(6) -0.017(6) 0.047(5) -0.013(5)
C38 0.038(5) 0.065(10) 0.069(6) -0.016(6) 0.042(4) -0.007(5)
C39 0.050(6) 0.085(10) 0.065(8) -0.014(6) 0.021(6) 0.009(6)
C40 0.089(13) 0.110(11) 0.115(13) 0.010(9) 0.026(11) 0.022(9)
C41 0.054(9) 0.144(15) 0.081(12) -0.017(10) 0.021(9) -0.009(9)
C42 0.083(13) 0.114(12) 0.097(11) -0.032(10) 0.020(10) 0.010(9)
C43 0.071(7) 0.070(9) 0.104(9) -0.036(7) 0.074(7) -0.019(6)
C44 0.089(11) 0.086(12) 0.111(9) -0.045(8) 0.081(8) -0.025(9)
C45 0.054(9) 0.083(10) 0.132(12) -0.031(8) 0.073(9) -0.016(7)
C46 0.091(11) 0.088(10) 0.125(14) -0.049(9) 0.097(11) -0.037(8)
C47 0.017(7) 0.054(5) 0.073(8) 0.008(5) 0.020(7) 0.006(5)
C48 0.055(10) 0.049(6) 0.123(12) 0.003(7) 0.065(10) 0.004(6)
C49 0.087(12) 0.050(7) 0.180(15) -0.005(7) 0.105(12) -0.004(6)
C50 0.089(12) 0.056(7) 0.173(15) -0.007(7) 0.097(12) -0.012(7)
C51 0.049(10) 0.054(7) 0.126(13) 0.005(7) 0.055(10) 0.000(6)
C52 0.030(8) 0.055(6) 0.093(11) 0.006(6) 0.037(8) 0.000(6)
C53 0.101(16) 0.055(8) 0.23(2) -0.015(9) 0.127(18) -0.010(8)
C54 0.080(10) 0.153(13) 0.086(13) -0.006(10) 0.038(10) 0.012(9)
C55 0.066(10) 0.151(13) 0.068(12) -0.012(10) 0.025(9) 0.006(9)
C56 0.049(9) 0.142(13) 0.050(11) -0.014(9) 0.013(9) 0.007(9)
C57 0.069(10) 0.150(13) 0.038(11) -0.016(9) 0.002(9) -0.002(9)
C58 0.073(11) 0.156(13) 0.054(12) -0.010(9) 0.010(9) 0.009(9)
C59 0.075(10) 0.146(12) 0.049(12) -0.017(9) 0.011(9) 0.005(9)
C60 0.112(15) 0.163(19) 0.12(2) -0.011(15) 0.069(16) -0.001(13)

loop_
_atom_type_symbol
_atom_type_description
_atom_type_scat_dispersion_real
_atom_type_scat_dispersion_imag
_atom_type_scat_source
C C 0.0033 0.0016 'International Tables Vol C Tables 4.2.6.8 and 6.1.1.4'
H H 0.0000 0.0000 'International Tables Vol C Tables 4.2.6.8 and 6.1.1.4'
Cl Cl 0.1484 0.1585 'International Tables Vol C Tables 4.2.6.8 and 6.1.1.4'
In In -0.7276 1.3100 'International Tables Vol C Tables 4.2.6.8 and 6.1.1.4'
N N 0.0061 0.0033 'International Tables Vol C Tables 4.2.6.8 and 6.1.1.4'
O O 0.0106 0.0060 'International Tables Vol C Tables 4.2.6.8 and 6.1.1.4'

loop_
_geom_angle_atom_site_label_1
_geom_angle_atom_site_label_2
_geom_angle_atom_site_label_3
_geom_angle
Cl1 In1 Cl3 90.43(13)
O1 In1 Cl1 95.0(3)
O1 In1 Cl3 171.7(3)
O1 In1 O3 94.9(4)
O1 In1 N1 101.2(5)
O1 In1 N2 88.3(4)
O3 In1 Cl1 94.2(2)
O3 In1 Cl3 78.5(3)
O3 In1 N1 158.7(4)
O3 In1 N2 89.1(4)
N1 In1 Cl1 98.2(3)
N1 In1 Cl3 84.2(4)
N2 In1 Cl1 175.0(3)
N2 In1 Cl3 86.6(3)
N2 In1 N1 77.5(5)
Cl2 In2 Cl3 90.49(13)
O2 In2 Cl2 94.7(3)
O2 In2 Cl3 172.0(3)
O2 In2 O3 94.7(4)
O2 In2 N3 101.8(5)
O2 In2 N4 89.3(4)
O3 In2 Cl2 96.2(2)
O3 In2 Cl3 78.6(3)
O3 In2 N3 158.4(4)
O3 In2 N4 87.2(4)
N3 In2 Cl2 96.3(3)
N3 In2 Cl3 83.7(3)
N4 In2 Cl2 174.5(3)
N4 In2 Cl3 85.9(3)
N4 In2 N3 79.2(4)
In1 Cl3 In2 88.76(14)
C15 O1 In1 126.1(9)
C38 O2 In2 128.5(9)
In2 O3 In1 114.0(5)
C47 O3 In1 120.5(10)
C47 O3 In2 125.5(10)
C1 N1 In1 104.7(11)
C7 N1 In1 108.1(10)
C7 N1 C1 112.2(13)
C8 N1 In1 112.2(10)
C8 N1 C1 109.6(12)
C8 N1 C7 109.9(14)
In1 N2 H2 106.1
C6 N2 In1 114.3(9)
C6 N2 H2 106.1
C6 N2 C9 114.7(12)
C9 N2 In1 108.8(7)
C9 N2 H2 106.1
C24 N3 In2 104.5(9)
C30 N3 In2 112.8(10)
C30 N3 C24 108.0(11)
C31 N3 In2 107.3(9)
C31 N3 C24 112.1(12)
C31 N3 C30 112.0(13)
In2 N4 H4 109.2
C29 N4 In2 110.4(8)
C29 N4 H4 109.2
C32 N4 In2 107.7(7)
C32 N4 H4 109.2
C32 N4 C29 111.1(11)
N1 C1 H1 107.2
N1 C1 C2 113.2(15)
N1 C1 C6 113.4(13)
C2 C1 H1 107.2
C6 C1 H1 107.2
C6 C1 C2 108.4(13)
C1 C2 H2A 110.0
C1 C2 H2B 110.0
C1 C2 C3 108.4(17)
H2A C2 H2B 108.4
C3 C2 H2A 110.0
C3 C2 H2B 110.0
C2 C3 H3A 109.4
C2 C3 H3B 109.4
H3A C3 H3B 108.0
C4 C3 C2 111.0(16)
C4 C3 H3A 109.4
C4 C3 H3B 109.4
C3 C4 H4A 109.4
C3 C4 H4B 109.4
H4A C4 H4B 108.0
C5 C4 C3 111.0(15)
C5 C4 H4A 109.4
C5 C4 H4B 109.4
C4 C5 H5A 109.6
C4 C5 H5B 109.6
C4 C5 C6 110.2(18)
H5A C5 H5B 108.1
C6 C5 H5A 109.6
C6 C5 H5B 109.6
N2 C6 C1 111.3(12)
N2 C6 C5 111.9(16)
N2 C6 H6 107.4
C1 C6 H6 107.4
C5 C6 C1 111.1(14)
C5 C6 H6 107.4
N1 C7 H7A 109.5
N1 C7 H7B 109.5
N1 C7 H7C 109.5
H7A C7 H7B 109.5
H7A C7 H7C 109.5
H7B C7 H7C 109.5
N1 C8 H8A 109.5
N1 C8 H8B 109.5
N1 C8 H8C 109.5
H8A C8 H8B 109.5
H8A C8 H8C 109.5
H8B C8 H8C 109.5
N2 C9 H9A 109.6
N2 C9 H9B 109.6
H9A C9 H9B 108.1
C10 C9 N2 110.3(13)
C10 C9 H9A 109.6
C10 C9 H9B 109.6
C11 C10 C9 120.6(12)
C11 C10 C15 115.2(14)
C15 C10 C9 124.2(14)
C10 C11 H11 118.1
C12 C11 C10 123.9(13)
C12 C11 H11 118.1
C11 C12 C13 115.8(15)
C11 C12 C16 121.4(13)
C13 C12 C16 122.7(15)
C12 C13 H13 117.7
C14 C13 C12 124.6(16)
C14 C13 H13 117.7
C13 C14 C15 117.8(13)
C13 C14 C20 120.3(15)
C15 C14 C20 121.9(14)
O1 C15 C10 117.7(14)
O1 C15 C14 119.8(12)
C14 C15 C10 122.5(14)
C17 C16 C12 111.7(16)
C17 C16 C18 108.0(16)
C17 C16 C19 109.0(15)
C18 C16 C12 108.1(15)
C19 C16 C12 110.8(13)
C19 C16 C18 109.1(17)
C16 C17 H17A 109.5
C16 C17 H17B 109.5
C16 C17 H17C 109.5
H17A C17 H17B 109.5
H17A C17 H17C 109.5
H17B C17 H17C 109.5
C16 C18 H18A 109.5
C16 C18 H18B 109.5
C16 C18 H18C 109.5
H18A C18 H18B 109.5
H18A C18 H18C 109.5
H18B C18 H18C 109.5
C16 C19 H19A 109.5
C16 C19 H19B 109.5
C16 C19 H19C 109.5
H19A C19 H19B 109.5
H19A C19 H19C 109.5
H19B C19 H19C 109.5
C14 C20 C23 110.6(13)
C21 C20 C14 112.8(14)
C21 C20 C22 110.6(15)
C21 C20 C23 108.1(14)
C22 C20 C14 108.1(14)
C22 C20 C23 106.6(14)
C20 C21 H21A 109.5
C20 C21 H21B 109.5
C20 C21 H21C 109.5
H21A C21 H21B 109.5
H21A C21 H21C 109.5
H21B C21 H21C 109.5
C20 C22 H22A 109.5
C20 C22 H22B 109.5
C20 C22 H22C 109.5
H22A C22 H22B 109.5
H22A C22 H22C 109.5
H22B C22 H22C 109.5
C20 C23 H23A 109.5
C20 C23 H23B 109.5
C20 C23 H23C 109.5
H23A C23 H23B 109.5
H23A C23 H23C 109.5
H23B C23 H23C 109.5
N3 C24 H24 108.3
C25 C24 N3 112.2(13)
C25 C24 H24 108.3
C29 C24 N3 110.3(12)
C29 C24 H24 108.3
C29 C24 C25 109.3(13)
C24 C25 H25A 110.0
C24 C25 H25B 110.0
C24 C25 C26 108.3(15)
H25A C25 H25B 108.4
C26 C25 H25A 110.0
C26 C25 H25B 110.0
C25 C26 H26A 109.8
C25 C26 H26B 109.8
H26A C26 H26B 108.2
C27 C26 C25 109.5(15)
C27 C26 H26A 109.8
C27 C26 H26B 109.8
C26 C27 H27A 109.4
C26 C27 H27B 109.4
C26 C27 C28 111.1(15)
H27A C27 H27B 108.0
C28 C27 H27A 109.4
C28 C27 H27B 109.4
C27 C28 H28A 109.6
C27 C28 H28B 109.6
C27 C28 C29 110.4(15)
H28A C28 H28B 108.1
C29 C28 H28A 109.6
C29 C28 H28B 109.6
N4 C29 C24 112.4(12)
N4 C29 C28 109.0(13)
N4 C29 H29 108.3
C24 C29 C28 110.4(13)
C24 C29 H29 108.3
C28 C29 H29 108.3
N3 C30 H30A 109.5
N3 C30 H30B 109.5
N3 C30 H30C 109.5
H30A C30 H30B 109.5
H30A C30 H30C 109.5
H30B C30 H30C 109.5
N3 C31 H31A 109.5
N3 C31 H31B 109.5
N3 C31 H31C 109.5
H31A C31 H31B 109.5
H31A C31 H31C 109.5
H31B C31 H31C 109.5
N4 C32 H32A 108.2
N4 C32 H32B 108.2
N4 C32 C33 116.5(12)
H32A C32 H32B 107.3
C33 C32 H32A 108.2
C33 C32 H32B 108.2
C34 C33 C32 119.4(12)
C34 C33 C38 119.8(14)
C38 C33 C32 120.7(14)
C33 C34 H34 118.3
C35 C34 C33 123.3(14)
C35 C34 H34 118.3
C34 C35 C36 115.6(16)
C34 C35 C39 123.6(14)
C36 C35 C39 120.8(15)
C35 C36 H36 117.8
C37 C36 C35 124.4(16)
C37 C36 H36 117.8
C36 C37 C38 117.7(14)
C36 C37 C43 121.2(15)
C38 C37 C43 121.1(15)
O2 C38 C33 121.7(15)
O2 C38 C37 119.3(12)
C33 C38 C37 119.0(15)
C35 C39 C41 111.6(15)
C40 C39 C35 111.2(17)
C40 C39 C41 102.2(17)
C40 C39 C42 111.1(18)
C42 C39 C35 114.9(15)
C42 C39 C41 104.9(17)
C39 C40 H40A 109.5
C39 C40 H40B 109.5
C39 C40 H40C 109.5
H40A C40 H40B 109.5
H40A C40 H40C 109.5
H40B C40 H40C 109.5
C39 C41 H41A 109.5
C39 C41 H41B 109.5
C39 C41 H41C 109.5
H41A C41 H41B 109.5
H41A C41 H41C 109.5
H41B C41 H41C 109.5
C39 C42 H42A 109.5
C39 C42 H42B 109.5
C39 C42 H42C 109.5
H42A C42 H42B 109.5
H42A C42 H42C 109.5
H42B C42 H42C 109.5
C44 C43 C37 111.1(16)
C44 C43 C45 109.8(16)
C45 C43 C37 107.6(15)
C46 C43 C37 110.1(14)
C46 C43 C44 107.3(16)
C46 C43 C45 111.0(17)
C43 C44 H44A 109.5
C43 C44 H44B 109.5
C43 C44 H44C 109.5
H44A C44 H44B 109.5
H44A C44 H44C 109.5
H44B C44 H44C 109.5
C43 C45 H45A 109.5
C43 C45 H45B 109.5
C43 C45 H45C 109.5
H45A C45 H45B 109.5
H45A C45 H45C 109.5
H45B C45 H45C 109.5
C43 C46 H46A 109.5
C43 C46 H46B 109.5
C43 C46 H46C 109.5
H46A C46 H46B 109.5
H46A C46 H46C 109.5
H46B C46 H46C 109.5
O3 C47 C48 120.4(14)
O3 C47 C52 122.8(15)
C48 C47 C52 116.8(16)
C47 C48 H48 120.4
C49 C48 C47 119.2(17)
C49 C48 H48 120.4
C48 C49 H49 116.8
C48 C49 C50 126.5(18)
C50 C49 H49 116.8
C49 C50 C53 125.2(18)
C51 C50 C49 112.0(18)
C51 C50 C53 122.8(17)
C50 C51 H51 117.8
C52 C51 C50 124.5(17)
C52 C51 H51 117.8
C47 C52 H52 119.6
C51 C52 C47 120.8(16)
C51 C52 H52 119.6
C50 C53 H53A 109.5
C50 C53 H53B 109.5
C50 C53 H53C 109.5
H53A C53 H53B 109.5
H53A C53 H53C 109.5
H53B C53 H53C 109.5
C55 C54 C59 114(3)
C55 C54 C60 123(3)
C59 C54 C60 122(2)
C54 C55 H55 116.5
C54 C55 C56 127(3)
C56 C55 H55 116.5
C55 C56 H56 120.1
C55 C56 C57 120(2)
C57 C56 H56 120.1
C56 C57 H57 122.1
C56 C57 C58 116(2)
C58 C57 H57 122.1
C57 C58 H58 122.1
C59 C58 C57 116(3)
C59 C58 H58 122.1
C54 C59 H59 116.4
C58 C59 C54 127(2)
C58 C59 H59 116.4
C54 C60 H60A 109.5
C54 C60 H60B 109.5
C54 C60 H60C 109.5
H60A C60 H60B 109.5
H60A C60 H60C 109.5
H60B C60 H60C 109.5

loop_
_geom_bond_atom_site_label_1
_geom_bond_atom_site_label_2
_geom_bond_distance
In1 Cl1 2.423(3)
In1 Cl3 2.615(4)
In1 O1 2.081(10)
In1 O3 2.198(11)
In1 N1 2.358(14)
In1 N2 2.276(10)
In2 Cl2 2.423(3)
In2 Cl3 2.627(4)
In2 O2 2.066(11)
In2 O3 2.174(11)
In2 N3 2.345(12)
In2 N4 2.270(10)
O1 C15 1.353(17)
O2 C38 1.320(18)
O3 C47 1.328(18)
N1 C1 1.524(19)
N1 C7 1.49(2)
N1 C8 1.44(2)
N2 H2 0.9800
N2 C6 1.48(2)
N2 C9 1.488(17)
N3 C24 1.562(17)
N3 C30 1.457(19)
N3 C31 1.440(19)
N4 H4 0.9800
N4 C29 1.511(19)
N4 C32 1.485(17)
C1 H1 0.9800
C1 C2 1.54(2)
C1 C6 1.54(2)
C2 H2A 0.9700
C2 H2B 0.9700
C2 C3 1.55(2)
C3 H3A 0.9700
C3 H3B 0.9700
C3 C4 1.53(3)
C4 H4A 0.9700
C4 H4B 0.9700
C4 C5 1.50(3)
C5 H5A 0.9700
C5 H5B 0.9700
C5 C6 1.51(2)
C6 H6 0.9800
C7 H7A 0.9600
C7 H7B 0.9600
C7 H7C 0.9600
C8 H8A 0.9600
C8 H8B 0.9600
C8 H8C 0.9600
C9 H9A 0.9700
C9 H9B 0.9700
C9 C10 1.47(2)
C10 C11 1.42(2)
C10 C15 1.425(18)
C11 H11 0.9300
C11 C12 1.38(2)
C12 C13 1.397(19)
C12 C16 1.56(2)
C13 H13 0.9300
C13 C14 1.36(2)
C14 C15 1.38(2)
C14 C20 1.557(19)
C16 C17 1.49(2)
C16 C18 1.52(3)
C16 C19 1.51(2)
C17 H17A 0.9600
C17 H17B 0.9600
C17 H17C 0.9600
C18 H18A 0.9600
C18 H18B 0.9600
C18 H18C 0.9600
C19 H19A 0.9600
C19 H19B 0.9600
C19 H19C 0.9600
C20 C21 1.50(2)
C20 C22 1.56(2)
C20 C23 1.57(2)
C21 H21A 0.9600
C21 H21B 0.9600
C21 H21C 0.9600
C22 H22A 0.9600
C22 H22B 0.9600
C22 H22C 0.9600
C23 H23A 0.9600
C23 H23B 0.9600
C23 H23C 0.9600
C24 H24 0.9800
C24 C25 1.53(2)
C24 C29 1.51(2)
C25 H25A 0.9700
C25 H25B 0.9700
C25 C26 1.53(2)
C26 H26A 0.9700
C26 H26B 0.9700
C26 C27 1.51(2)
C27 H27A 0.9700
C27 H27B 0.9700
C27 C28 1.52(2)
C28 H28A 0.9700
C28 H28B 0.9700
C28 C29 1.541(19)
C29 H29 0.9800
C30 H30A 0.9600
C30 H30B 0.9600
C30 H30C 0.9600
C31 H31A 0.9600
C31 H31B 0.9600
C31 H31C 0.9600
C32 H32A 0.9700
C32 H32B 0.9700
C32 C33 1.49(2)
C33 C34 1.39(2)
C33 C38 1.404(19)
C34 H34 0.9300
C34 C35 1.38(2)
C35 C36 1.40(2)
C35 C39 1.53(2)
C36 H36 0.9300
C36 C37 1.39(2)
C37 C38 1.43(2)
C37 C43 1.56(2)
C39 C40 1.51(3)
C39 C41 1.53(2)
C39 C42 1.51(3)
C40 H40A 0.9600
C40 H40B 0.9600
C40 H40C 0.9600
C41 H41A 0.9600
C41 H41B 0.9600
C41 H41C 0.9600
C42 H42A 0.9600
C42 H42B 0.9600
C42 H42C 0.9600
C43 C44 1.51(2)
C43 C45 1.55(3)
C43 C46 1.50(2)
C44 H44A 0.9600
C44 H44B 0.9600
C44 H44C 0.9600
C45 H45A 0.9600
C45 H45B 0.9600
C45 H45C 0.9600
C46 H46A 0.9600
C46 H46B 0.9600
C46 H46C 0.9600
C47 C48 1.40(2)
C47 C52 1.41(2)
C48 H48 0.9300
C48 C49 1.34(2)
C49 H49 0.9300
C49 C50 1.40(2)
C50 C51 1.40(2)
C50 C53 1.49(3)
C51 H51 0.9300
C51 C52 1.35(2)
C52 H52 0.9300
C53 H53A 0.9600
C53 H53B 0.9600
C53 H53C 0.9600
C54 C55 1.26(3)
C54 C59 1.41(3)
C54 C60 1.57(3)
C55 H55 0.9300
C55 C56 1.40(3)
C56 H56 0.9300
C56 C57 1.41(3)
C57 H57 0.9300
C57 C58 1.47(3)
C58 H58 0.9300
C58 C59 1.37(3)
C59 H59 0.9300
C60 H60A 0.9600
C60 H60B 0.9600
C60 H60C 0.9600

loop_
_geom_torsion_atom_site_label_1
_geom_torsion_atom_site_label_2
_geom_torsion_atom_site_label_3
_geom_torsion_atom_site_label_4
_geom_torsion
In1 O1 C15 C10 -39(2)
In1 O1 C15 C14 139.1(13)
In1 O3 C47 C48 -122.8(15)
In1 O3 C47 C52 54.5(17)
In1 N1 C1 C2 -169.4(12)
In1 N1 C1 C6 -45.4(16)
In1 N2 C6 C1 -22.0(17)
In1 N2 C6 C5 -147.0(11)
In1 N2 C9 C10 -66.6(13)
In2 O2 C38 C33 -31(2)
In2 O2 C38 C37 147.5(12)
In2 O3 C47 C48 53.5(18)
In2 O3 C47 C52 -129.2(14)
In2 N3 C24 C25 -168.0(11)
In2 N3 C24 C29 -45.8(14)
In2 N4 C29 C24 -32.9(14)
In2 N4 C29 C28 -155.5(10)
In2 N4 C32 C33 -63.4(14)
O3 C47 C48 C49 176.1(18)
O3 C47 C52 C51 -178.1(16)
N1 C1 C2 C3 -174.3(14)
N1 C1 C6 N2 47(2)
N1 C1 C6 C5 172.4(15)
N2 C9 C10 C11 -113.4(15)
N2 C9 C10 C15 67(2)
N3 C24 C25 C26 -175.1(14)
N3 C24 C29 N4 54.8(17)
N3 C24 C29 C28 176.7(13)
N4 C32 C33 C34 -119.7(15)
N4 C32 C33 C38 63(2)
C1 C2 C3 C4 -58(2)
C2 C1 C6 N2 173.4(14)
C2 C1 C6 C5 -61(2)
C2 C3 C4 C5 57(2)
C3 C4 C5 C6 -57(2)
C4 C5 C6 N2 -175.2(14)
C4 C5 C6 C1 60(2)
C6 N2 C9 C10 62.8(15)
C6 C1 C2 C3 59.0(19)
C7 N1 C1 C2 -52.3(19)
C7 N1 C1 C6 72(2)
C8 N1 C1 C2 70.1(18)
C8 N1 C1 C6 -166.0(15)
C9 N2 C6 C1 -148.6(14)
C9 N2 C6 C5 86.4(16)
C9 C10 C11 C12 -179.4(16)
C9 C10 C15 O1 -7(2)
C9 C10 C15 C14 174.8(16)
C10 C11 C12 C13 3(2)
C10 C11 C12 C16 -173.4(16)
C11 C10 C15 O1 173.3(14)
C11 C10 C15 C14 -5(2)
C11 C12 C13 C14 -3(3)
C11 C12 C16 C17 -31(2)
C11 C12 C16 C18 88(2)
C11 C12 C16 C19 -152.5(16)
C12 C13 C14 C15 -2(3)
C12 C13 C14 C20 175.9(16)
C13 C12 C16 C17 152.9(17)
C13 C12 C16 C18 -88(2)
C13 C12 C16 C19 31(2)
C13 C14 C15 O1 -172.8(15)
C13 C14 C15 C10 6(3)
C13 C14 C20 C21 1(2)
C13 C14 C20 C22 -121.1(18)
C13 C14 C20 C23 122.6(18)
C15 C10 C11 C12 1(2)
C15 C14 C20 C21 178.8(16)
C15 C14 C20 C22 56(2)
C15 C14 C20 C23 -60(2)
C16 C12 C13 C14 173.7(16)
C20 C14 C15 O1 10(2)
C20 C14 C15 C10 -171.7(16)
C24 C25 C26 C27 -62(2)
C25 C24 C29 N4 178.6(12)
C25 C24 C29 C28 -59.5(18)
C25 C26 C27 C28 59(2)
C26 C27 C28 C29 -56(2)
C27 C28 C29 N4 179.8(13)
C27 C28 C29 C24 56.0(19)
C29 N4 C32 C33 57.6(15)
C29 C24 C25 C26 62.2(18)
C30 N3 C24 C25 71.8(17)
C30 N3 C24 C29 -166.1(14)
C31 N3 C24 C25 -52.1(18)
C31 N3 C24 C29 70.1(17)
C32 N4 C29 C24 -152.3(12)
C32 N4 C29 C28 85.0(14)
C32 C33 C34 C35 -175.0(15)
C32 C33 C38 O2 -8(2)
C32 C33 C38 C37 173.2(15)
C33 C34 C35 C36 0(3)
C33 C34 C35 C39 -178.8(16)
C34 C33 C38 O2 174.7(15)
C34 C33 C38 C37 -4(2)
C34 C35 C36 C37 -1(3)
C34 C35 C39 C40 87(2)
C34 C35 C39 C41 -26(3)
C34 C35 C39 C42 -145.1(19)
C35 C36 C37 C38 -1(3)
C35 C36 C37 C43 176.1(16)
C36 C35 C39 C40 -91(2)
C36 C35 C39 C41 155.2(17)
C36 C35 C39 C42 36(3)
C36 C37 C38 O2 -175.5(15)
C36 C37 C38 C33 3(2)
C36 C37 C43 C44 2(2)
C36 C37 C43 C45 -118.4(19)
C36 C37 C43 C46 120(2)
C38 C33 C34 C35 2(3)
C38 C37 C43 C44 178.7(16)
C38 C37 C43 C45 59(2)
C38 C37 C43 C46 -63(2)
C39 C35 C36 C37 178.2(17)
C43 C37 C38 O2 7(3)
C43 C37 C38 C33 -173.6(16)
C47 C48 C49 C50 5(4)
C48 C47 C52 C51 -1(3)
C48 C49 C50 C51 -6(4)
C48 C49 C50 C53 177(3)
C49 C50 C51 C52 4(3)
C50 C51 C52 C47 -1(3)
C52 C47 C48 C49 -1(3)
C53 C50 C51 C52 -180(2)
C54 C55 C56 C57 -4(4)
C55 C54 C59 C58 2(4)
C55 C56 C57 C58 5(3)
C56 C57 C58 C59 -2(3)
C57 C58 C59 C54 -1(3)
C59 C54 C55 C56 1(4)
C60 C54 C55 C56 -179(2)
C60 C54 C59 C58 -178(2)

loop_
_platon_squeeze_void_nr
_platon_squeeze_void_average_x
_platon_squeeze_void_average_y
_platon_squeeze_void_average_z
_platon_squeeze_void_volume
_platon_squeeze_void_count_electrons
_platon_squeeze_void_content
1 0.000 0.500 0.000 511 131 ' '
2 0.000 1.000 0.500 511 131 ' '
3 0.477 0.578 0.141 11 0 ' '
4 0.477 0.922 0.641 11 0 ' '
5 0.523 0.078 0.358 11 0 ' '
6 0.523 0.422 0.858 11 1 ' '
